data_4328613
loop_
_publ_author_name
'Lianpeng Tong'
'Ying Wang'
'Lele Duan'
'Yunhua Xu'
'Xiao Cheng'
'Andreas Fischer'
'M\%arten S. G. Ahlquist'
'Licheng Sun'

_publ_contact_author_address
;
Division of Organic Chemistry
School of Chemical Science and Engineering
Royal Institute of Ecthnology
100 44 Stockholm
Sweden
;
_publ_contact_author_email lichengs@kth.se
_publ_contact_author_name 'Licheng Sun'
_publ_section_title
;
 Water Oxidation Catalysis: Influence of Anionic Ligands upon the Redox
 Properties and Catalytic Performance of Mononuclear Ruthenium Complexes
;
_journal_name_full 'Inorganic Chemistry'
_journal_page_first 3388
_journal_page_last 3398
_journal_paper_doi 10.1021/ic201348u
_journal_volume 51
_journal_year 2012
_chemical_compound_source 'Local laboratory'
_chemical_formula_moiety 'C33 H32 N6 Ru, 2(F6 P)'
_chemical_formula_sum 'C33 H32 F12 N6 P2 Ru'
_chemical_formula_weight 903.66
_chemical_name_systematic
;
 ?
;
_space_group_IT_number 14
_symmetry_cell_setting monoclinic
_symmetry_space_group_name_Hall '-P 2ybc'
_symmetry_space_group_name_H-M 'P 1 21/c 1'
_atom_sites_solution_primary direct
_atom_sites_solution_secondary difmap
_audit_update_record
;
2010-11-29 # Formatted by publCIF
;
_cell_angle_alpha 90.00
_cell_angle_beta 101.369(7)
_cell_angle_gamma 90.00
_cell_formula_units_Z 4
_cell_length_a 14.0076(14)
_cell_length_b 19.784(3)
_cell_length_c 13.5054(11)
_cell_measurement_reflns_used 221
_cell_measurement_temperature 173
_cell_measurement_theta_max 21.5
_cell_measurement_theta_min 3.6
_cell_volume 3669.3(7)
_computing_cell_refinement Dirax
_computing_data_collection Collect
_computing_data_reduction EvalCCD
_computing_structure_refinement SHELXL-97
_computing_structure_solution SHELXS-97
_diffrn_ambient_temperature 173
_diffrn_measured_fraction_theta_full 0.983
_diffrn_measured_fraction_theta_max 0.983
_diffrn_measurement_device 'Bruker-Nonius KappaCCD'
_diffrn_measurement_method '\f & \w'
_diffrn_radiation_source 'fine-focus sealed tube'
_diffrn_radiation_type ' MoK\a'
_diffrn_radiation_wavelength_id all
_diffrn_reflns_av_R_equivalents 0.082
_diffrn_reflns_av_sigmaI/netI 0.072
_diffrn_reflns_limit_h_max 18
_diffrn_reflns_limit_h_min -18
_diffrn_reflns_limit_k_max 25
_diffrn_reflns_limit_k_min -25
_diffrn_reflns_limit_l_max 17
_diffrn_reflns_limit_l_min -17
_diffrn_reflns_number 57239
_diffrn_reflns_theta_full 27.50
_diffrn_reflns_theta_max 27.50
_diffrn_reflns_theta_min 4.53
_exptl_absorpt_coefficient_mu 0.610
_exptl_absorpt_correction_T_max 0.907
_exptl_absorpt_correction_T_min 0.775
_exptl_absorpt_correction_type multi-scan
_exptl_crystal_colour Brown
_exptl_crystal_density_diffrn 1.636
_exptl_crystal_description Block
_exptl_crystal_F_000 1816
_exptl_crystal_size_max 0.44
_exptl_crystal_size_mid 0.39
_exptl_crystal_size_min 0.16
_refine_diff_density_max 0.410
_refine_diff_density_min -0.708
_refine_diff_density_rms 0.080
_refine_ls_extinction_method none
_refine_ls_goodness_of_fit_ref 1.00
_refine_ls_hydrogen_treatment constr
_refine_ls_matrix_type full
_refine_ls_number_parameters 487
_refine_ls_number_reflns 8304
_refine_ls_number_restraints 0
_refine_ls_restrained_S_all 1.00
_refine_ls_R_factor_all 0.105
_refine_ls_R_factor_gt 0.040
_refine_ls_shift/su_max <0.001
_refine_ls_shift/su_mean <0.001
_refine_ls_structure_factor_coef Fsqd
_refine_ls_weighting_details 'calc w=1/[\s^2^(Fo^2^)+(0.0194P)^2^+5.4244P] where P=(Fo^2^+2Fc^2^)/3'
_refine_ls_weighting_scheme calc
_refine_ls_wR_factor_gt 0.065
_refine_ls_wR_factor_ref 0.081
_reflns_number_gt 4718
_reflns_number_total 8304
_reflns_threshold_expression I>2\s(I)
_cod_data_source_file ic201348u_si_002_2.cif
_cod_data_source_block I
_cod_original_sg_symbol_H-M 'P 21/c'
_cod_database_code 4328613

loop_
_symmetry_equiv_pos_as_xyz
'x, y, z'
'-x, y+1/2, -z+1/2'
'-x, -y, -z'
'x, -y-1/2, z-1/2'

loop_
_atom_site_label
_atom_site_type_symbol
_atom_site_fract_x
_atom_site_fract_y
_atom_site_fract_z
_atom_site_U_iso_or_equiv
_atom_site_adp_type
_atom_site_occupancy
_atom_site_symmetry_multiplicity
_atom_site_calc_flag
_atom_site_refinement_flags
C1 C 0.6750(2) -0.06604(19) 0.5418(2) 0.0298(8) Uani 1 1 d .
C2 C 0.6565(3) -0.1197(2) 0.4757(2) 0.0355(9) Uani 1 1 d .
C3 C 0.6888(3) -0.1825(2) 0.5078(3) 0.0388(10) Uani 1 1 d .
C4 C 0.7382(3) -0.19110(19) 0.6057(2) 0.0337(8) Uani 1 1 d .
C5 C 0.7528(2) -0.13602(17) 0.6702(2) 0.0250(7) Uani 1 1 d .
C6 C 0.8016(2) -0.14125(16) 0.7779(2) 0.0236(7) Uani 1 1 d .
C7 C 0.8394(3) -0.19911(18) 0.8285(3) 0.0337(8) Uani 1 1 d .
C8 C 0.8816(3) -0.19426(19) 0.9303(3) 0.0373(9) Uani 1 1 d .
C9 C 0.8857(2) -0.13316(18) 0.9795(2) 0.0306(8) Uani 1 1 d .
C10 C 0.8482(2) -0.07604(16) 0.9263(2) 0.0215(7) Uani 1 1 d .
C11 C 0.8469(2) -0.00637(17) 0.9643(2) 0.0209(7) Uani 1 1 d .
C12 C 0.8913(2) 0.01239(17) 1.0620(2) 0.0270(8) Uani 1 1 d .
C13 C 0.8902(2) 0.07889(18) 1.0910(2) 0.0308(8) Uani 1 1 d .
C14 C 0.8443(2) 0.12626(19) 1.0228(2) 0.0301(8) Uani 1 1 d .
C15 C 0.7996(2) 0.10468(17) 0.9271(2) 0.0248(8) Uani 1 1 d .
C16 C 0.9378(2) -0.01704(15) 0.6757(2) 0.0220(7) Uani 1 1 d .
C17 C 1.0165(2) 0.00311(19) 0.6362(2) 0.0265(7) Uani 1 1 d .
C18 C 1.0432(2) 0.07053(18) 0.6375(2) 0.0264(8) Uani 1 1 d .
C19 C 0.9910(2) 0.11463(17) 0.6858(2) 0.0270(8) Uani 1 1 d .
C20 C 0.9135(2) 0.09182(16) 0.7245(2) 0.0240(7) Uani 1 1 d .
C21 C 1.1227(3) 0.0949(2) 0.5860(3) 0.0381(9) Uani 1 1 d .
C22 C 0.7146(3) 0.10435(18) 0.5840(2) 0.0312(8) Uani 1 1 d .
C23 C 0.6765(3) 0.15966(19) 0.5278(3) 0.0399(10) Uani 1 1 d .
C24 C 0.6068(3) 0.1996(2) 0.5593(3) 0.0451(10) Uani 1 1 d .
C25 C 0.5798(3) 0.18065(19) 0.6490(3) 0.0401(9) Uani 1 1 d .
C26 C 0.6206(2) 0.12474(18) 0.7014(3) 0.0316(8) Uani 1 1 d .
C27 C 0.5632(4) 0.2595(2) 0.4980(4) 0.0748(16) Uani 1 1 d .
C28 C 0.5324(2) -0.02901(18) 0.7039(2) 0.0311(8) Uani 1 1 d .
C29 C 0.4435(2) -0.05084(19) 0.7169(3) 0.0352(9) Uani 1 1 d .
C30 C 0.4287(2) -0.07047(19) 0.8115(3) 0.0333(8) Uani 1 1 d .
C31 C 0.5084(3) -0.06623(18) 0.8890(2) 0.0329(8) Uani 1 1 d .
C32 C 0.5969(2) -0.04451(17) 0.8715(2) 0.0285(8) Uani 1 1 d .
C33 C 0.3315(3) -0.0942(2) 0.8278(3) 0.0555(12) Uani 1 1 d .
F1 F 1.1161(3) -0.21134(18) 0.76290(19) 0.1131(12) Uani 1 1 d .
F2 F 0.9942(2) -0.17387(14) 0.6411(3) 0.0896(10) Uani 1 1 d .
F3 F 1.04742(17) -0.28044(11) 0.63744(16) 0.0514(6) Uani 1 1 d .
F4 F 1.20086(18) -0.24152(13) 0.6461(2) 0.0744(8) Uani 1 1 d .
F5 F 1.1475(2) -0.13533(13) 0.6506(3) 0.0972(11) Uani 1 1 d .
F6 F 1.0794(2) -0.20515(14) 0.52603(17) 0.0738(8) Uani 1 1 d .
F7 F 0.35356(16) 0.16680(11) 0.93800(15) 0.0483(6) Uani 1 1 d .
F8 F 0.45176(17) 0.10553(13) 0.85860(18) 0.0614(7) Uani 1 1 d .
F9 F 0.3564(2) 0.18714(13) 0.7729(2) 0.0785(9) Uani 1 1 d .
F10 F 0.22460(16) 0.14099(13) 0.81651(15) 0.0583(7) Uani 1 1 d .
F11 F 0.31908(17) 0.05795(11) 0.90054(14) 0.0499(6) Uani 1 1 d .
F12 F 0.32150(19) 0.07650(13) 0.73785(14) 0.0626(7) Uani 1 1 d .
N1 N 0.72233(19) -0.07266(14) 0.63848(18) 0.0236(6) Uani 1 1 d .
N2 N 0.80614(18) -0.08117(13) 0.82687(17) 0.0188(6) Uani 1 1 d .
N3 N 0.80014(18) 0.04012(13) 0.89641(18) 0.0202(6) Uani 1 1 d .
N4 N 0.88336(19) 0.02656(13) 0.71762(18) 0.0213(6) Uani 1 1 d .
N5 N 0.68826(19) 0.08550(14) 0.67110(19) 0.0252(6) Uani 1 1 d .
N6 N 0.61182(19) -0.02604(13) 0.78041(18) 0.0230(6) Uani 1 1 d .
P1 P 1.09726(8) -0.20801(5) 0.64502(7) 0.0410(3) Uani 1 1 d .
P2 P 0.33774(8) 0.12230(5) 0.83731(7) 0.0382(3) Uani 1 1 d .
Ru1 Ru 0.74983(2) -0.00087(1) 0.75324(2) 0.01823(7) Uani 1 1 d .
H1 H 0.6534 -0.0223 0.5182 0.036 Uiso 1 1 calc R
H2 H 0.6217 -0.1129 0.4086 0.043 Uiso 1 1 calc R
H3 H 0.6772 -0.2200 0.4631 0.047 Uiso 1 1 calc R
H4 H 0.7622 -0.2344 0.6289 0.040 Uiso 1 1 calc R
H7 H 0.8366 -0.2412 0.7943 0.040 Uiso 1 1 calc R
H8 H 0.9079 -0.2335 0.9662 0.045 Uiso 1 1 calc R
H9 H 0.9140 -0.1301 1.0493 0.037 Uiso 1 1 calc R
H12 H 0.9223 -0.0207 1.1084 0.032 Uiso 1 1 calc R
H13 H 0.9206 0.0922 1.1573 0.037 Uiso 1 1 calc R
H14 H 0.8433 0.1726 1.0410 0.036 Uiso 1 1 calc R
H15 H 0.7669 0.1373 0.8809 0.030 Uiso 1 1 calc R
H16 H 0.9212 -0.0636 0.6733 0.026 Uiso 1 1 calc R
H17 H 1.0529 -0.0295 0.6077 0.032 Uiso 1 1 calc R
H19 H 1.0089 0.1610 0.6922 0.032 Uiso 1 1 calc R
H20 H 0.8794 0.1232 0.7578 0.029 Uiso 1 1 calc R
H21A H 1.0937 0.1152 0.5209 0.057 Uiso 1 1 calc R
H21B H 1.1638 0.0566 0.5751 0.057 Uiso 1 1 calc R
H21C H 1.1624 0.1287 0.6286 0.057 Uiso 1 1 calc R
H22 H 0.7620 0.0779 0.5602 0.037 Uiso 1 1 calc R
H23 H 0.6981 0.1705 0.4673 0.048 Uiso 1 1 calc R
H25 H 0.5328 0.2065 0.6743 0.048 Uiso 1 1 calc R
H26 H 0.6001 0.1131 0.7622 0.038 Uiso 1 1 calc R
H27A H 0.5223 0.2438 0.4349 0.112 Uiso 1 1 calc R
H27B H 0.6155 0.2882 0.4828 0.112 Uiso 1 1 calc R
H27C H 0.5235 0.2855 0.5366 0.112 Uiso 1 1 calc R
H28 H 0.5394 -0.0152 0.6384 0.037 Uiso 1 1 calc R
H29 H 0.3909 -0.0527 0.6606 0.042 Uiso 1 1 calc R
H31 H 0.5023 -0.0785 0.9555 0.040 Uiso 1 1 calc R
H32 H 0.6503 -0.0425 0.9271 0.034 Uiso 1 1 calc R
H33A H 0.3209 -0.1410 0.8044 0.083 Uiso 1 1 calc R
H33B H 0.2802 -0.0654 0.7897 0.083 Uiso 1 1 calc R
H33C H 0.3296 -0.0918 0.8999 0.083 Uiso 1 1 calc R

loop_
_atom_site_aniso_label
_atom_site_aniso_U_11
_atom_site_aniso_U_22
_atom_site_aniso_U_33
_atom_site_aniso_U_23
_atom_site_aniso_U_13
_atom_site_aniso_U_12
C1 0.029(2) 0.041(2) 0.0204(17) 0.0037(16) 0.0067(14) -0.0061(17)
C2 0.033(2) 0.053(3) 0.0215(18) -0.0037(18) 0.0096(15) -0.018(2)
C3 0.045(2) 0.042(3) 0.033(2) -0.0130(18) 0.0156(17) -0.019(2)
C4 0.035(2) 0.034(2) 0.033(2) -0.0051(16) 0.0086(16) -0.0081(17)
C5 0.0200(18) 0.030(2) 0.0261(17) -0.0027(14) 0.0068(13) -0.0071(15)
C6 0.0193(18) 0.0234(19) 0.0290(17) 0.0014(14) 0.0065(13) -0.0034(14)
C7 0.036(2) 0.023(2) 0.040(2) 0.0011(16) 0.0056(16) -0.0013(17)
C8 0.040(2) 0.028(2) 0.042(2) 0.0127(17) 0.0020(17) 0.0049(18)
C9 0.029(2) 0.034(2) 0.0269(18) 0.0065(16) 0.0009(15) -0.0006(17)
C10 0.0173(17) 0.0260(19) 0.0218(16) 0.0052(14) 0.0052(13) -0.0032(15)
C11 0.0164(15) 0.0280(19) 0.0199(14) 0.0025(15) 0.0073(11) -0.0037(16)
C12 0.0220(17) 0.036(2) 0.0225(16) 0.0008(14) 0.0021(12) -0.0036(15)
C13 0.027(2) 0.045(2) 0.0197(17) -0.0063(16) 0.0035(14) -0.0055(17)
C14 0.030(2) 0.032(2) 0.0311(19) -0.0089(16) 0.0125(15) -0.0067(17)
C15 0.027(2) 0.026(2) 0.0235(17) -0.0009(14) 0.0095(14) -0.0012(15)
C16 0.0238(18) 0.0210(19) 0.0218(16) 0.0013(12) 0.0057(13) 0.0013(13)
C17 0.0223(16) 0.0361(19) 0.0220(15) -0.0011(17) 0.0063(12) 0.0029(18)
C18 0.0209(19) 0.040(2) 0.0183(16) 0.0002(15) 0.0031(13) -0.0068(16)
C19 0.029(2) 0.0253(19) 0.0278(18) -0.0013(14) 0.0070(14) -0.0093(15)
C20 0.0258(19) 0.0224(18) 0.0244(17) -0.0013(13) 0.0064(14) -0.0024(15)
C21 0.033(2) 0.051(3) 0.035(2) -0.0051(18) 0.0150(16) -0.0141(19)
C22 0.031(2) 0.033(2) 0.0292(19) 0.0059(16) 0.0048(15) 0.0031(17)
C23 0.036(2) 0.040(2) 0.039(2) 0.0153(18) -0.0044(17) -0.0093(19)
C24 0.033(2) 0.030(2) 0.065(3) 0.013(2) -0.007(2) 0.0017(19)
C25 0.028(2) 0.031(2) 0.058(3) 0.0003(19) -0.0006(18) 0.0041(17)
C26 0.027(2) 0.032(2) 0.0353(19) 0.0010(16) 0.0066(15) 0.0003(17)
C27 0.071(4) 0.045(3) 0.100(4) 0.035(3) -0.005(3) 0.014(3)
C28 0.025(2) 0.045(2) 0.0222(17) 0.0029(15) 0.0025(14) -0.0011(17)
C29 0.022(2) 0.047(2) 0.034(2) -0.0012(17) -0.0021(15) -0.0037(17)
C30 0.023(2) 0.039(2) 0.039(2) 0.0023(17) 0.0077(16) -0.0040(17)
C31 0.031(2) 0.043(2) 0.0273(18) 0.0093(16) 0.0112(15) -0.0044(18)
C32 0.0240(19) 0.037(2) 0.0241(18) 0.0034(15) 0.0042(14) 0.0001(16)
C33 0.029(2) 0.074(3) 0.064(3) 0.009(2) 0.011(2) -0.017(2)
F1 0.174(3) 0.118(3) 0.0359(15) -0.0280(16) -0.0073(17) 0.014(2)
F2 0.0663(19) 0.0609(19) 0.143(3) -0.0040(18) 0.0251(18) 0.0287(15)
F3 0.0645(16) 0.0343(13) 0.0525(14) 0.0039(10) 0.0047(11) -0.0061(11)
F4 0.0515(17) 0.0464(16) 0.118(2) -0.0084(15) -0.0008(15) 0.0104(13)
F5 0.080(2) 0.0286(15) 0.161(3) -0.0161(17) -0.0309(19) -0.0040(14)
F6 0.093(2) 0.079(2) 0.0450(14) 0.0162(13) 0.0033(13) -0.0222(17)
F7 0.0519(15) 0.0453(14) 0.0451(13) -0.0063(10) 0.0028(10) 0.0059(11)
F8 0.0445(15) 0.0670(18) 0.0769(17) 0.0107(14) 0.0225(12) 0.0166(13)
F9 0.109(2) 0.0610(18) 0.0782(18) 0.0400(14) 0.0497(17) 0.0254(16)
F10 0.0414(14) 0.094(2) 0.0372(12) -0.0131(12) 0.0012(10) 0.0183(13)
F11 0.0727(17) 0.0471(14) 0.0308(11) 0.0032(10) 0.0123(10) -0.0100(12)
F12 0.0887(19) 0.0770(18) 0.0227(11) -0.0004(11) 0.0125(11) 0.0323(15)
N1 0.0232(16) 0.0298(17) 0.0193(14) 0.0018(12) 0.0078(11) -0.0066(13)
N2 0.0171(15) 0.0206(15) 0.0190(13) 0.0025(11) 0.0039(11) -0.0019(12)
N3 0.0175(14) 0.0241(16) 0.0207(14) 0.0012(11) 0.0079(11) -0.0015(12)
N4 0.0228(15) 0.0245(16) 0.0165(13) 0.0014(11) 0.0041(11) -0.0012(12)
N5 0.0225(16) 0.0265(17) 0.0260(15) 0.0041(12) 0.0035(12) 0.0009(13)
N6 0.0209(15) 0.0256(16) 0.0225(14) 0.0010(11) 0.0044(11) -0.0011(12)
P1 0.0511(7) 0.0256(5) 0.0406(6) -0.0080(4) -0.0050(5) 0.0071(5)
P2 0.0429(6) 0.0450(7) 0.0292(5) 0.0084(4) 0.0126(4) 0.0112(5)
Ru1 0.01755(11) 0.02068(11) 0.01668(11) 0.00275(12) 0.00393(7) -0.00059(13)

loop_
_atom_type_symbol
_atom_type_description
_atom_type_scat_dispersion_real
_atom_type_scat_dispersion_imag
_atom_type_scat_source
C C 0.0033 0.0016 'International Tables Vol C Tables 4.2.6.8 and 6.1.1.4'
H H 0.0000 0.0000 'International Tables Vol C Tables 4.2.6.8 and 6.1.1.4'
F F 0.0171 0.0103 'International Tables Vol C Tables 4.2.6.8 and 6.1.1.4'
N N 0.0061 0.0033 'International Tables Vol C Tables 4.2.6.8 and 6.1.1.4'
P P 0.1023 0.0942 'International Tables Vol C Tables 4.2.6.8 and 6.1.1.4'
Ru Ru -1.2594 0.8363 'International Tables Vol C Tables 4.2.6.8 and 6.1.1.4'

loop_
_diffrn_radiation_wavelength
0.71073

loop_
_geom_angle_atom_site_label_1
_geom_angle_atom_site_label_2
_geom_angle_atom_site_label_3
_geom_angle
N1 C1 C2 123.1(3)
C3 C2 C1 119.2(3)
C2 C3 C4 119.3(3)
C3 C4 C5 119.4(4)
N1 C5 C4 121.8(3)
N1 C5 C6 115.2(3)
C4 C5 C6 122.9(3)
N2 C6 C7 120.5(3)
N2 C6 C5 112.7(3)
C7 C6 C5 126.8(3)
C6 C7 C8 118.6(3)
C9 C8 C7 120.5(3)
C8 C9 C10 119.4(3)
N2 C10 C9 119.8(3)
N2 C10 C11 112.4(3)
C9 C10 C11 127.7(3)
N3 C11 C12 121.3(3)
N3 C11 C10 115.6(2)
C12 C11 C10 123.1(3)
C13 C12 C11 119.8(3)
C12 C13 C14 119.4(3)
C13 C14 C15 118.5(3)
N3 C15 C14 123.4(3)
N4 C16 C17 122.7(3)
C16 C17 C18 120.6(3)
C19 C18 C17 116.6(3)
C19 C18 C21 121.7(3)
C17 C18 C21 121.7(3)
C20 C19 C18 120.3(3)
N4 C20 C19 123.1(3)
N5 C22 C23 123.8(3)
C22 C23 C24 120.2(4)
C23 C24 C25 116.3(3)
C23 C24 C27 120.9(4)
C25 C24 C27 122.8(4)
C26 C25 C24 120.6(4)
N5 C26 C25 123.5(3)
N6 C28 C29 123.1(3)
C28 C29 C30 120.9(3)
C31 C30 C29 115.9(3)
C31 C30 C33 122.2(3)
C29 C30 C33 121.9(3)
C30 C31 C32 120.8(3)
N6 C32 C31 123.5(3)
C1 N1 C5 117.1(3)
C1 N1 Ru1 129.7(2)
C5 N1 Ru1 113.04(19)
C6 N2 C10 121.1(3)
C6 N2 Ru1 119.23(19)
C10 N2 Ru1 119.7(2)
C15 N3 C11 117.5(3)
C15 N3 Ru1 129.4(2)
C11 N3 Ru1 112.8(2)
C16 N4 C20 116.3(3)
C16 N4 Ru1 122.4(2)
C20 N4 Ru1 120.9(2)
C26 N5 C22 115.7(3)
C26 N5 Ru1 122.8(2)
C22 N5 Ru1 121.5(2)
C32 N6 C28 115.7(3)
C32 N6 Ru1 122.8(2)
C28 N6 Ru1 121.4(2)
F1 P1 F6 179.3(2)
F1 P1 F2 91.24(19)
F6 P1 F2 89.47(17)
F1 P1 F3 90.67(17)
F6 P1 F3 89.27(13)
F2 P1 F3 89.78(15)
F1 P1 F4 90.13(18)
F6 P1 F4 89.16(16)
F2 P1 F4 178.52(18)
F3 P1 F4 90.76(14)
F1 P1 F5 90.33(19)
F6 P1 F5 89.73(17)
F2 P1 F5 90.44(16)
F3 P1 F5 178.97(17)
F4 P1 F5 88.99(15)
F11 P2 F10 91.00(14)
F11 P2 F7 89.66(12)
F10 P2 F7 89.34(12)
F11 P2 F12 89.21(13)
F10 P2 F12 90.66(13)
F7 P2 F12 178.86(14)
F11 P2 F9 179.72(16)
F10 P2 F9 88.96(15)
F7 P2 F9 90.62(14)
F12 P2 F9 90.51(14)
F11 P2 F8 90.08(13)
F10 P2 F8 178.58(16)
F7 P2 F8 89.73(13)
F12 P2 F8 90.29(14)
F9 P2 F8 89.97(14)
N2 Ru1 N1 79.80(10)
N2 Ru1 N3 79.43(10)
N1 Ru1 N3 159.09(10)
N2 Ru1 N4 92.20(10)
N1 Ru1 N4 92.77(10)
N3 Ru1 N4 87.65(9)
N2 Ru1 N6 90.66(10)
N1 Ru1 N6 85.78(10)
N3 Ru1 N6 94.78(9)
N4 Ru1 N6 176.45(10)
N2 Ru1 N5 179.17(11)
N1 Ru1 N5 99.38(10)
N3 Ru1 N5 101.40(10)
N4 Ru1 N5 87.73(10)
N6 Ru1 N5 89.37(10)
N1 C1 H1 118.4
C2 C1 H1 118.4
C3 C2 H2 120.4
C1 C2 H2 120.4
C2 C3 H3 120.3
C4 C3 H3 120.3
C3 C4 H4 120.3
C5 C4 H4 120.3
C6 C7 H7 120.7
C8 C7 H7 120.7
C9 C8 H8 119.7
C7 C8 H8 119.7
C8 C9 H9 120.3
C10 C9 H9 120.3
C13 C12 H12 120.1
C11 C12 H12 120.1
C12 C13 H13 120.3
C14 C13 H13 120.3
C13 C14 H14 120.7
C15 C14 H14 120.7
N3 C15 H15 118.3
C14 C15 H15 118.3
N4 C16 H16 118.6
C17 C16 H16 118.6
C16 C17 H17 119.7
C18 C17 H17 119.7
C20 C19 H19 119.9
C18 C19 H19 119.9
N4 C20 H20 118.4
C19 C20 H20 118.4
C18 C21 H21A 109.5
C18 C21 H21B 109.5
H21A C21 H21B 109.5
C18 C21 H21C 109.5
H21A C21 H21C 109.5
H21B C21 H21C 109.5
N5 C22 H22 118.1
C23 C22 H22 118.1
C22 C23 H23 119.9
C24 C23 H23 119.9
C26 C25 H25 119.7
C24 C25 H25 119.7
N5 C26 H26 118.2
C25 C26 H26 118.2
C24 C27 H27A 109.5
C24 C27 H27B 109.5
H27A C27 H27B 109.5
C24 C27 H27C 109.5
H27A C27 H27C 109.5
H27B C27 H27C 109.5
N6 C28 H28 118.4
C29 C28 H28 118.4
C28 C29 H29 119.6
C30 C29 H29 119.6
C30 C31 H31 119.6
C32 C31 H31 119.6
N6 C32 H32 118.2
C31 C32 H32 118.2
C30 C33 H33A 109.5
C30 C33 H33B 109.5
H33A C33 H33B 109.5
C30 C33 H33C 109.5
H33A C33 H33C 109.5
H33B C33 H33C 109.5

loop_
_geom_bond_atom_site_label_1
_geom_bond_atom_site_label_2
_geom_bond_distance
C1 N1 1.349(4)
C1 C2 1.378(5)
C2 C3 1.365(5)
C3 C4 1.377(5)
C4 C5 1.384(5)
C5 N1 1.365(4)
C5 C6 1.484(4)
C6 N2 1.356(4)
C6 C7 1.384(4)
C7 C8 1.388(5)
C8 C9 1.375(5)
C9 C10 1.386(4)
C10 N2 1.359(4)
C10 C11 1.472(4)
C11 N3 1.371(4)
C11 C12 1.393(4)
C12 C13 1.374(5)
C13 C14 1.381(5)
C14 C15 1.388(4)
C15 N3 1.343(4)
C16 N4 1.348(4)
C16 C17 1.374(4)
C17 C18 1.384(5)
C18 C19 1.381(4)
C18 C21 1.504(4)
C19 C20 1.371(4)
C20 N4 1.356(4)
C22 N5 1.352(4)
C22 C23 1.378(5)
C23 C24 1.387(5)
C24 C25 1.389(5)
C24 C27 1.504(5)
C25 C26 1.375(5)
C26 N5 1.349(4)
C28 N6 1.362(4)
C28 C29 1.362(5)
C29 C30 1.389(5)
C30 C31 1.374(5)
C30 C33 1.498(5)
C31 C32 1.375(4)
C32 N6 1.339(4)
F1 P1 1.563(3)
F2 P1 1.586(3)
F3 P1 1.588(2)
F4 P1 1.593(3)
F5 P1 1.596(3)
F6 P1 1.578(2)
F7 P2 1.598(2)
F8 P2 1.601(2)
F9 P2 1.600(2)
F10 P2 1.597(2)
F11 P2 1.583(2)
F12 P2 1.599(2)
N1 Ru1 2.080(3)
N2 Ru1 1.953(2)
N3 Ru1 2.088(2)
N4 Ru1 2.091(3)
N5 Ru1 2.128(3)
N6 Ru1 2.100(3)
C1 H1 0.9500
C2 H2 0.9500
C3 H3 0.9500
C4 H4 0.9500
C7 H7 0.9500
C8 H8 0.9500
C9 H9 0.9500
C12 H12 0.9500
C13 H13 0.9500
C14 H14 0.9500
C15 H15 0.9500
C16 H16 0.9500
C17 H17 0.9500
C19 H19 0.9500
C20 H20 0.9500
C21 H21A 0.9800
C21 H21B 0.9800
C21 H21C 0.9800
C22 H22 0.9500
C23 H23 0.9500
C25 H25 0.9500
C26 H26 0.9500
C27 H27A 0.9800
C27 H27B 0.9800
C27 H27C 0.9800
C28 H28 0.9500
C29 H29 0.9500
C31 H31 0.9500
C32 H32 0.9500
C33 H33A 0.9800
C33 H33B 0.9800
C33 H33C 0.9800
